data_1536744
loop_
_publ_author_name
'Prescott, H.A.'
'Troyanov, S.I.'
'Kemnitz, E.'

_publ_section_title
;
 The alpha and beta modifications of N H4 H P O3 F: synthesis and crystal
 structure
;
_journal_name_full 'Zeitschrift fuer Anorganische und Allgemeine Chemie'
_journal_page_first 152
_journal_page_last 156
_journal_volume 628
_journal_year 2002
_chemical_formula_sum 'F H5 N O3 P'
_chemical_name_systematic '(N H4) (H P O3 F)'
_space_group_IT_number 14
_symmetry_space_group_name_Hall '-P 2yn'
_symmetry_space_group_name_H-M 'P 1 21/n 1'
_cell_angle_alpha 90
_cell_angle_beta 108.769
_cell_angle_gamma 90
_cell_formula_units_Z 8
_cell_length_a 7.465
_cell_length_b 15.586
_cell_length_c 7.5785
_cell_volume 834.866
_citation_journal_id_ASTM ZAACAB
_cod_data_source_file Prescott_ZAACAB_2002_245.cif
_cod_data_source_block H5F1N1O3P1
_cod_original_sg_symbol_Hall '-P 2ybc (x-z,y,z)'
_cod_original_formula_sum 'H5 F1 N1 O3 P1'
_cod_database_code 1536744

loop_
_symmetry_equiv_pos_as_xyz
x,y,z
-x+1/2,y+1/2,-z+1/2
-x,-y,-z
x-1/2,-y-1/2,z-1/2

loop_
_atom_site_label
_atom_site_type_symbol
_atom_site_fract_x
_atom_site_fract_y
_atom_site_fract_z
_atom_site_occupancy
_atom_site_U_iso_or_equiv
H4 H+1 0.851 0.531 0.766 1 0.0
N1 N-3 0.7727 0.55284 0.8033 1 0.0
H1 H+1 0.175 0.114 0.57 1 0.0
O1 O-2 0.3598 -0.0184 0.693 1 0.0
O4 O-2 0.7232 0.23844 0.6322 1 0.0
O5 O-2 0.7364 0.35917 0.8632 1 0.0
F1 F-1 0.3787 0.08969 0.9314 1 0.0
H9 H+1 0.492 0.22 0.208 1 0.0
H6 H+1 0.669 0.532 0.737 1 0.0
H8 H+1 0.637 0.22 0.355 1 0.0
H2 H+1 0.419 0.389 0.603 1 0.0
N2 N-3 0.6024 0.20087 0.2506 1 0.0
H7 H+1 0.594 0.143 0.25 1 0.0
F2 F-1 0.5264 0.23562 0.8339 1 0.0
H10 H+1 0.657 0.221 0.18 1 0.0
P1 P+5 0.23989 0.03512 0.77387 1 0.0
P2 P+5 0.62152 0.29611 0.72489 1 0.0
H3 H+1 0.778 0.612 0.802 1 0.0
O6 O-2 0.445 0.33685 0.581 1 0.0
O2 O-2 0.1142 -0.00873 0.8629 1 0.0
H5 H+1 0.773 0.538 0.914 1 0.0
O3 O-2 0.1253 0.10385 0.6368 1 0.0
